data_1528191
loop_
_publ_author_name
'Weitzer, F.'
'Leithe-Jasper, A.'
'Noel, H.'
'Hiebl, K.'
'Rogl, P.'
'Steiner, W.'
'Wiesinger, G.'

_publ_section_title
;
 Magnetism of (Fe, Co)-based alloys with the La6 Co11 Ga3-type
;
_journal_name_full 'Journal of Solid State Chemistry'
_journal_page_first 368
_journal_page_last 376
_journal_volume 104
_journal_year 1993
_chemical_formula_sum 'Fe13 Pb Pr6'
_space_group_IT_number 140
_symmetry_space_group_name_Hall '-I 4 2c'
_symmetry_space_group_name_H-M 'I 4/m c m'
_cell_angle_alpha 90
_cell_angle_beta 90
_cell_angle_gamma 90
_cell_formula_units_Z 4
_cell_length_a 8.1059
_cell_length_b 8.1059
_cell_length_c 23.565
_cell_volume 1548.353
_citation_journal_id_ASTM JSSCBI
_cod_data_source_file Weitzer_JSSCBI_1993_451.cif
_cod_data_source_block Fe13Pb1Pr6
_cod_original_formula_sum 'Fe13 Pb1 Pr6'
_cod_database_code 1528191

loop_
_symmetry_equiv_pos_as_xyz
x,y,z
-y,x,z
-x,-y,z
y,-x,z
x,-y,-z+1/2
y,x,-z+1/2
-x,y,-z+1/2
-y,-x,-z+1/2
-x,-y,-z
y,-x,-z
x,y,-z
-y,x,-z
-x,y,z-1/2
-y,-x,z-1/2
x,-y,z-1/2
y,x,z-1/2
x+1/2,y+1/2,z+1/2
-y+1/2,x+1/2,z+1/2
-x+1/2,-y+1/2,z+1/2
y+1/2,-x+1/2,z+1/2
x+1/2,-y+1/2,-z+1
y+1/2,x+1/2,-z+1
-x+1/2,y+1/2,-z+1
-y+1/2,-x+1/2,-z+1
-x+1/2,-y+1/2,-z+1/2
y+1/2,-x+1/2,-z+1/2
x+1/2,y+1/2,-z+1/2
-y+1/2,x+1/2,-z+1/2
-x+1/2,y+1/2,z
-y+1/2,-x+1/2,z
x+1/2,-y+1/2,z
y+1/2,x+1/2,z

loop_
_atom_site_label
_atom_site_type_symbol
_atom_site_fract_x
_atom_site_fract_y
_atom_site_fract_z
_atom_site_occupancy
_atom_site_U_iso_or_equiv
Fe2 Fe 0.0659 0.2103 0 1 0.0
Pr1 Pr 0 0 0.8944 1 0.0
Fe3 Fe 0.1795 0.6795 0.0585 1 0.0
Fe4 Fe 0.3856 0.8856 0.0936 1 0.0
Fe1 Fe 0 0.5 0 1 0.0
Pb1 Pb 0 0 0.25 1 0.0
Pr2 Pr 0.1627 0.6627 0.1857 1 0.0
